data_4076920
loop_
_publ_author_name
'Goh, Lai Yoong'
'Weng, Zhiqiang'
'Leong, Weng Kee'
'Leung, Pak Hing'

_publ_section_title
;
 Synthetic and Structural Study of Cyclopentadienylchromium
 Dithiocarbamate Complexes and Their Thermolytic Derivatives
;
_journal_issue 21
_journal_name_full Organometallics
_journal_page_first 4398
_journal_paper_doi 10.1021/om0202930
_journal_volume 21
_journal_year 2002
_chemical_formula_sum 'C51 H66 Cr8 N2 S12'
_chemical_formula_weight 1507.78
_chemical_name_systematic
; 
 ? 
;
_space_group_IT_number 14
_symmetry_cell_setting monoclinic
_symmetry_space_group_name_Hall '-P 2yn'
_symmetry_space_group_name_H-M 'P 1 21/n 1'
_atom_sites_solution_hydrogens geom
_atom_sites_solution_primary direct
_atom_sites_solution_secondary difmap
_audit_creation_method SHELXL-97
_cell_angle_alpha 90.00
_cell_angle_beta 91.4800(10)
_cell_angle_gamma 90.00
_cell_formula_units_Z 4
_cell_length_a 13.0323(6)
_cell_length_b 21.6688(10)
_cell_length_c 21.3389(10)
_cell_measurement_temperature 173(2)
_cell_measurement_theta_max 22.74
_cell_measurement_theta_min 2.44
_cell_volume 6024.0(5)
_computing_cell_refinement 'Bruker SMART'
_computing_data_collection 'Bruker SMART'
_computing_data_reduction 'Bruker SHELXTL'
_computing_molecular_graphics 'Bruker SHELXTL'
_computing_publication_material 'Bruker SHELXTL'
_computing_structure_refinement 'SHELXL-97 (Sheldrick, 1997)'
_computing_structure_solution 'SHELXS-97 (Sheldrick, 1990)'
_diffrn_ambient_temperature 173(2)
_diffrn_measured_fraction_theta_full 0.999
_diffrn_measured_fraction_theta_max 0.999
_diffrn_measurement_device_type 'CCD area detector'
_diffrn_measurement_method 'phi and omega scans'
_diffrn_radiation_monochromator graphite
_diffrn_radiation_source 'fine-focus sealed tube'
_diffrn_radiation_type MoK\a
_diffrn_radiation_wavelength 0.71073
_diffrn_reflns_av_R_equivalents 0.1313
_diffrn_reflns_av_sigmaI/netI 0.0907
_diffrn_reflns_limit_h_max 17
_diffrn_reflns_limit_h_min -17
_diffrn_reflns_limit_k_max 28
_diffrn_reflns_limit_k_min 0
_diffrn_reflns_limit_l_max 28
_diffrn_reflns_limit_l_min 0
_diffrn_reflns_number 84678
_diffrn_reflns_theta_full 28.28
_diffrn_reflns_theta_max 28.28
_diffrn_reflns_theta_min 2.04
_exptl_absorpt_coefficient_mu 1.839
_exptl_absorpt_correction_T_max 0.874936
_exptl_absorpt_correction_T_min 0.728137
_exptl_absorpt_correction_type SADABS
_exptl_crystal_colour 'dark green'
_exptl_crystal_density_diffrn 1.663
_exptl_crystal_density_method 'not measured'
_exptl_crystal_description block
_exptl_crystal_F_000 3080
_exptl_crystal_size_max 0.26
_exptl_crystal_size_mid 0.09
_exptl_crystal_size_min 0.08
_refine_diff_density_max 0.699
_refine_diff_density_min -0.469
_refine_diff_density_rms 0.120
_refine_ls_extinction_method none
_refine_ls_goodness_of_fit_ref 0.944
_refine_ls_hydrogen_treatment mixed
_refine_ls_matrix_type full
_refine_ls_number_parameters 674
_refine_ls_number_reflns 14961
_refine_ls_number_restraints 0
_refine_ls_restrained_S_all 0.944
_refine_ls_R_factor_all 0.1024
_refine_ls_R_factor_gt 0.0527
_refine_ls_shift/su_max 0.104
_refine_ls_shift/su_mean 0.002
_refine_ls_structure_factor_coef Fsqd
_refine_ls_weighting_details 'calc w=1/[\s^2^(Fo^2^)+(0.0538P)^2^+0.0000P] where P=(Fo^2^+2Fc^2^)/3'
_refine_ls_weighting_scheme calc
_refine_ls_wR_factor_gt 0.1037
_refine_ls_wR_factor_ref 0.1193
_reflns_number_gt 9340
_reflns_number_total 14961
_reflns_threshold_expression >2sigma(I)
_cod_data_source_file om0202930.cif
_cod_data_source_block compd_6c
_cod_depositor_comments
;
The following automatic conversions were performed:

'_symmetry_cell_setting' value 'Monoclinic' changed to 'monoclinic'
according to /home/saulius/struct/CIF-dictionaries/cif_core.dic
dictionary named 'cif_core.dic' version 2.4.1 from 2010-06-29.

Automatic conversion script
Id: cif_fix_values 1715 2011-07-08 13:25:40Z adriana 
;
_cod_original_sg_symbol_H-M P21/n
_cod_database_code 4076920

loop_
_symmetry_equiv_pos_as_xyz
'x, y, z'
'-x+1/2, y+1/2, -z+1/2'
'-x, -y, -z'
'x-1/2, -y-1/2, z-1/2'

loop_
_atom_site_label
_atom_site_type_symbol
_atom_site_fract_x
_atom_site_fract_y
_atom_site_fract_z
_atom_site_U_iso_or_equiv
_atom_site_adp_type
_atom_site_occupancy
_atom_site_symmetry_multiplicity
_atom_site_calc_flag
_atom_site_refinement_flags
Cr1 Cr 0.10206(5) 0.66357(3) 0.71317(3) 0.01868(15) Uani 1 1 d .
Cr2 Cr 0.10905(5) 0.58938(3) 0.60231(3) 0.02159(16) Uani 1 1 d .
Cr3 Cr -0.07207(5) 0.59182(3) 0.66965(3) 0.01951(15) Uani 1 1 d .
Cr4 Cr -0.01160(6) 0.69887(3) 0.60375(3) 0.02370(17) Uani 1 1 d .
Cr5 Cr 0.07185(5) 0.77712(3) 0.84763(3) 0.01932(15) Uani 1 1 d .
Cr6 Cr 0.03179(5) 0.86152(3) 0.94584(3) 0.02228(16) Uani 1 1 d .
Cr7 Cr 0.01119(5) 0.90332(3) 0.81909(3) 0.02172(16) Uani 1 1 d .
Cr8 Cr -0.13340(5) 0.82036(3) 0.86529(3) 0.02219(16) Uani 1 1 d .
S1 S 0.16000(9) 0.68772(5) 0.61729(5) 0.0245(2) Uani 1 1 d .
S2 S 0.08479(8) 0.55948(5) 0.70245(5) 0.0216(2) Uani 1 1 d .
S3 S -0.06638(8) 0.69034(5) 0.70197(5) 0.0212(2) Uani 1 1 d .
S4 S -0.05246(9) 0.60504(5) 0.56612(5) 0.0237(2) Uani 1 1 d .
S5 S 0.15238(8) 0.86772(5) 0.87122(5) 0.0227(2) Uani 1 1 d .
S6 S -0.03109(8) 0.76545(5) 0.93088(5) 0.0232(2) Uani 1 1 d .
S7 S -0.04505(8) 0.81443(5) 0.77665(5) 0.0221(2) Uani 1 1 d .
S8 S -0.09541(8) 0.91669(5) 0.89942(5) 0.0226(2) Uani 1 1 d .
S9 S 0.17224(8) 0.76522(5) 0.74733(5) 0.0211(2) Uani 1 1 d .
S10 S 0.27737(8) 0.64933(5) 0.74947(5) 0.0251(3) Uani 1 1 d .
S11 S 0.04422(8) 0.66559(5) 0.82633(5) 0.0203(2) Uani 1 1 d .
S12 S 0.20094(9) 0.71883(5) 0.90584(5) 0.0249(3) Uani 1 1 d .
N1 N 0.3770(3) 0.75573(17) 0.77440(16) 0.0229(8) Uani 1 1 d .
N2 N 0.1643(3) 0.59622(16) 0.90428(17) 0.0247(8) Uani 1 1 d .
C1 C 0.2903(3) 0.7265(2) 0.76060(19) 0.0215(9) Uani 1 1 d .
C2 C 0.1449(3) 0.6517(2) 0.88219(19) 0.0216(9) Uani 1 1 d .
C21 C 0.2000(4) 0.5027(2) 0.5964(3) 0.0394(13) Uani 1 1 d .
H21 H 0.2053 0.4741 0.6301 0.047 Uiso 1 1 calc R
C22 C 0.1277(4) 0.5017(2) 0.5486(3) 0.0383(13) Uani 1 1 d .
H22 H 0.0742 0.4721 0.5438 0.046 Uiso 1 1 calc R
C23 C 0.1453(4) 0.5509(3) 0.5083(2) 0.0381(13) Uani 1 1 d .
H23 H 0.1060 0.5610 0.4716 0.046 Uiso 1 1 calc R
C24 C 0.2316(4) 0.5829(2) 0.5318(2) 0.0351(12) Uani 1 1 d .
H24 H 0.2618 0.6182 0.5135 0.042 Uiso 1 1 calc R
C25 C 0.2655(4) 0.5538(2) 0.5869(2) 0.0333(12) Uani 1 1 d .
H25 H 0.3220 0.5660 0.6131 0.040 Uiso 1 1 calc R
C31 C -0.1396(4) 0.4989(2) 0.6845(2) 0.0344(12) Uani 1 1 d .
H31 H -0.1023 0.4621 0.6765 0.041 Uiso 1 1 calc R
C32 C -0.1399(4) 0.5310(2) 0.7414(2) 0.0344(12) Uani 1 1 d .
H32 H -0.1029 0.5200 0.7787 0.041 Uiso 1 1 calc R
C33 C -0.2040(4) 0.5820(2) 0.7336(2) 0.0351(12) Uani 1 1 d .
H33 H -0.2193 0.6116 0.7649 0.042 Uiso 1 1 calc R
C34 C -0.2424(3) 0.5819(2) 0.6713(2) 0.0304(11) Uani 1 1 d .
H34 H -0.2869 0.6119 0.6527 0.037 Uiso 1 1 calc R
C35 C -0.2034(3) 0.5299(2) 0.6417(2) 0.0296(11) Uani 1 1 d .
H35 H -0.2177 0.5178 0.5996 0.036 Uiso 1 1 calc R
C41 C 0.0185(6) 0.7713(3) 0.5330(3) 0.0607(19) Uani 1 1 d .
H41 H 0.0809 0.7730 0.5110 0.073 Uiso 1 1 calc R
C42 C -0.0682(8) 0.7396(3) 0.5147(3) 0.081(3) Uani 1 1 d .
H42 H -0.0768 0.7148 0.4782 0.098 Uiso 1 1 calc R
C43 C -0.1415(5) 0.7506(3) 0.5599(4) 0.0595(19) Uani 1 1 d .
H43 H -0.2095 0.7348 0.5595 0.071 Uiso 1 1 calc R
C44 C -0.0994(5) 0.7875(3) 0.6042(3) 0.0501(15) Uani 1 1 d .
H44 H -0.1335 0.8020 0.6401 0.060 Uiso 1 1 calc R
C45 C -0.0014(5) 0.8007(2) 0.5900(3) 0.0459(15) Uani 1 1 d .
H45 H 0.0453 0.8254 0.6141 0.055 Uiso 1 1 calc R
C61 C 0.1155(4) 0.9268(2) 1.0102(2) 0.0323(11) Uani 1 1 d .
H61 H 0.1467 0.9635 0.9954 0.039 Uiso 1 1 calc R
C62 C 0.0151(4) 0.9212(2) 1.0306(2) 0.0304(11) Uani 1 1 d .
H62 H -0.0339 0.9536 1.0325 0.036 Uiso 1 1 calc R
C63 C -0.0011(4) 0.8597(2) 1.0476(2) 0.0321(11) Uani 1 1 d .
H63 H -0.0632 0.8430 1.0627 0.039 Uiso 1 1 calc R
C64 C 0.0910(4) 0.8268(2) 1.0384(2) 0.0366(12) Uani 1 1 d .
H64 H 0.1025 0.7842 1.0463 0.044 Uiso 1 1 calc R
C65 C 0.1620(4) 0.8691(3) 1.0154(2) 0.0387(13) Uani 1 1 d .
H65 H 0.2307 0.8599 1.0051 0.046 Uiso 1 1 calc R
C71 C 0.1048(4) 0.9802(2) 0.7807(2) 0.0391(13) Uani 1 1 d .
H71 H 0.1721 0.9893 0.7962 0.047 Uiso 1 1 calc R
C72 C 0.0131(4) 1.0053(2) 0.8028(2) 0.0383(13) Uani 1 1 d .
H72 H 0.0068 1.0339 0.8362 0.046 Uiso 1 1 calc R
C73 C -0.0667(4) 0.9803(2) 0.7665(2) 0.0406(13) Uani 1 1 d .
H73 H -0.1377 0.9887 0.7711 0.049 Uiso 1 1 calc R
C74 C -0.0254(4) 0.9410(2) 0.7225(2) 0.0375(12) Uani 1 1 d .
H74 H -0.0633 0.9190 0.6911 0.045 Uiso 1 1 calc R
C75 C 0.0790(4) 0.9393(2) 0.7318(2) 0.0350(12) Uani 1 1 d .
H75 H 0.1257 0.9148 0.7091 0.042 Uiso 1 1 calc R
C81 C -0.2836(3) 0.8338(2) 0.8158(2) 0.0345(12) Uani 1 1 d .
H81 H -0.2916 0.8629 0.7827 0.041 Uiso 1 1 calc R
C82 C -0.2972(3) 0.8450(2) 0.8791(2) 0.0349(12) Uani 1 1 d .
H82 H -0.3172 0.8832 0.8969 0.042 Uiso 1 1 calc R
C83 C -0.2767(4) 0.7912(3) 0.9118(3) 0.0439(14) Uani 1 1 d .
H83 H -0.2797 0.7860 0.9559 0.053 Uiso 1 1 calc R
C84 C -0.2507(4) 0.7456(3) 0.8684(3) 0.0478(15) Uani 1 1 d .
H84 H -0.2326 0.7041 0.8779 0.057 Uiso 1 1 calc R
C85 C -0.2559(4) 0.7717(3) 0.8096(3) 0.0427(14) Uani 1 1 d .
H85 H -0.2430 0.7510 0.7714 0.051 Uiso 1 1 calc R
C111 C 0.3797(4) 0.8235(2) 0.7862(2) 0.0309(11) Uani 1 1 d .
C112 C 0.4182(4) 0.8380(3) 0.8520(2) 0.0391(13) Uani 1 1 d .
H11A H 0.3767 0.8157 0.8822 0.059 Uiso 1 1 calc R
H11B H 0.4129 0.8825 0.8595 0.059 Uiso 1 1 calc R
H11C H 0.4901 0.8252 0.8568 0.059 Uiso 1 1 calc R
C113 C 0.4392(4) 0.8576(3) 0.7365(3) 0.0449(14) Uani 1 1 d .
H11D H 0.4108 0.8472 0.6949 0.067 Uiso 1 1 calc R
H11E H 0.5115 0.8455 0.7394 0.067 Uiso 1 1 calc R
H11F H 0.4334 0.9022 0.7433 0.067 Uiso 1 1 calc R
C121 C 0.4803(3) 0.7248(2) 0.7781(3) 0.0333(12) Uani 1 1 d .
C122 C 0.4874(4) 0.6782(3) 0.8320(3) 0.0475(15) Uani 1 1 d .
H12A H 0.4676 0.6983 0.8710 0.071 Uiso 1 1 calc R
H12B H 0.5580 0.6631 0.8364 0.071 Uiso 1 1 calc R
H12C H 0.4411 0.6435 0.8229 0.071 Uiso 1 1 calc R
C123 C 0.5112(4) 0.6984(3) 0.7148(3) 0.0466(15) Uani 1 1 d .
H12D H 0.5057 0.7307 0.6827 0.070 Uiso 1 1 calc R
H12E H 0.4654 0.6641 0.7033 0.070 Uiso 1 1 calc R
H12F H 0.5821 0.6835 0.7179 0.070 Uiso 1 1 calc R
C211 C 0.2295(4) 0.5840(2) 0.9617(2) 0.0319(11) Uani 1 1 d .
C212 C 0.1811(4) 0.6117(2) 1.0195(2) 0.0415(13) Uani 1 1 d .
H21A H 0.1094 0.5983 1.0215 0.062 Uiso 1 1 calc R
H21B H 0.1837 0.6568 1.0170 0.062 Uiso 1 1 calc R
H21C H 0.2189 0.5978 1.0572 0.062 Uiso 1 1 calc R
C213 C 0.3419(4) 0.6013(2) 0.9550(3) 0.0443(14) Uani 1 1 d .
H21D H 0.3688 0.5815 0.9175 0.066 Uiso 1 1 calc R
H21E H 0.3813 0.5874 0.9921 0.066 Uiso 1 1 calc R
H21F H 0.3481 0.6462 0.9510 0.066 Uiso 1 1 calc R
C221 C 0.1250(4) 0.5402(2) 0.8716(2) 0.0275(11) Uani 1 1 d .
C222 C 0.2126(4) 0.5020(2) 0.8474(2) 0.0358(12) Uani 1 1 d .
H22A H 0.2558 0.5277 0.8210 0.054 Uiso 1 1 calc R
H22B H 0.1850 0.4674 0.8225 0.054 Uiso 1 1 calc R
H22C H 0.2538 0.4859 0.8828 0.054 Uiso 1 1 calc R
C223 C 0.0536(4) 0.5027(2) 0.9127(2) 0.0404(13) Uani 1 1 d .
H22D H -0.0017 0.5293 0.9273 0.061 Uiso 1 1 calc R
H22E H 0.0925 0.4863 0.9489 0.061 Uiso 1 1 calc R
H22F H 0.0241 0.4684 0.8883 0.061 Uiso 1 1 calc R
C101 C 0.2630(8) 0.8818(4) 0.5086(4) 0.088(3) Uani 1 1 d .
C102 C 0.1639(6) 0.9126(4) 0.5058(4) 0.079(2) Uani 1 1 d .
H102 H 0.1181 0.9105 0.5397 0.094 Uiso 1 1 calc R
C103 C 0.1388(8) 0.9455(5) 0.4513(5) 0.105(3) Uani 1 1 d .
H103 H 0.0735 0.9648 0.4484 0.125 Uiso 1 1 calc R
C104 C 0.2004(9) 0.9512(4) 0.4038(5) 0.101(3) Uani 1 1 d .
H104 H 0.1808 0.9740 0.3674 0.121 Uiso 1 1 calc R
C105 C 0.2948(8) 0.9226(4) 0.4093(4) 0.087(3) Uani 1 1 d .
H105 H 0.3405 0.9269 0.3756 0.105 Uiso 1 1 calc R
C106 C 0.3264(6) 0.8891(3) 0.4591(3) 0.070(2) Uani 1 1 d .
H106 H 0.3924 0.8705 0.4600 0.084 Uiso 1 1 calc R
C107 C 0.3009(9) 0.8441(4) 0.5611(4) 0.139(5) Uani 1 1 d .
H10A H 0.2488 0.8424 0.5933 0.208 Uiso 1 1 calc R
H10B H 0.3640 0.8624 0.5788 0.208 Uiso 1 1 calc R
H10C H 0.3152 0.8023 0.5462 0.208 Uiso 1 1 calc R
H111 H 0.317(3) 0.8378(18) 0.7841(17) 0.008(10) Uiso 1 1 d .
H121 H 0.517(3) 0.758(2) 0.791(2) 0.022(12) Uiso 1 1 d .
H211 H 0.228(3) 0.540(2) 0.9648(19) 0.018(11) Uiso 1 1 d .
H221 H 0.091(3) 0.5525(17) 0.8413(18) 0.006(10) Uiso 1 1 d .

loop_
_atom_site_aniso_label
_atom_site_aniso_U_11
_atom_site_aniso_U_22
_atom_site_aniso_U_33
_atom_site_aniso_U_23
_atom_site_aniso_U_13
_atom_site_aniso_U_12
Cr1 0.0156(3) 0.0188(3) 0.0215(4) -0.0018(3) -0.0027(3) -0.0005(3)
Cr2 0.0191(4) 0.0245(4) 0.0213(4) -0.0033(3) 0.0012(3) 0.0000(3)
Cr3 0.0182(4) 0.0198(4) 0.0204(4) -0.0029(3) -0.0006(3) -0.0024(3)
Cr4 0.0246(4) 0.0222(4) 0.0240(4) 0.0022(3) -0.0048(3) -0.0002(3)
Cr5 0.0161(4) 0.0182(3) 0.0235(4) -0.0033(3) -0.0025(3) 0.0003(3)
Cr6 0.0172(4) 0.0250(4) 0.0245(4) -0.0053(3) -0.0023(3) 0.0009(3)
Cr7 0.0197(4) 0.0193(4) 0.0262(4) -0.0024(3) 0.0015(3) 0.0008(3)
Cr8 0.0151(4) 0.0224(4) 0.0289(4) -0.0025(3) -0.0024(3) -0.0008(3)
S1 0.0215(6) 0.0264(6) 0.0255(6) 0.0016(5) 0.0002(5) -0.0051(5)
S2 0.0219(6) 0.0198(5) 0.0228(6) -0.0008(4) -0.0029(4) 0.0000(4)
S3 0.0180(5) 0.0210(5) 0.0245(6) -0.0040(4) -0.0037(4) 0.0012(4)
S4 0.0227(6) 0.0273(6) 0.0208(5) -0.0047(5) -0.0036(4) -0.0005(5)
S5 0.0164(5) 0.0217(6) 0.0301(6) -0.0065(5) 0.0003(5) -0.0014(4)
S6 0.0200(6) 0.0235(6) 0.0260(6) -0.0002(5) -0.0010(5) -0.0009(4)
S7 0.0193(6) 0.0208(6) 0.0260(6) -0.0036(4) -0.0036(4) 0.0017(4)
S8 0.0177(6) 0.0232(6) 0.0268(6) -0.0053(5) -0.0006(4) 0.0024(4)
S9 0.0157(5) 0.0221(6) 0.0253(6) -0.0027(4) -0.0036(4) -0.0002(4)
S10 0.0190(6) 0.0226(6) 0.0334(6) -0.0039(5) -0.0048(5) 0.0014(4)
S11 0.0189(5) 0.0199(5) 0.0219(5) -0.0013(4) -0.0035(4) -0.0002(4)
S12 0.0226(6) 0.0225(6) 0.0292(6) -0.0050(5) -0.0091(5) 0.0016(5)
N1 0.0150(19) 0.027(2) 0.027(2) -0.0054(16) -0.0018(15) 0.0011(15)
N2 0.025(2) 0.021(2) 0.027(2) -0.0028(16) -0.0047(16) 0.0027(16)
C1 0.016(2) 0.030(2) 0.018(2) -0.0019(18) -0.0028(17) 0.0012(18)
C2 0.021(2) 0.025(2) 0.019(2) 0.0006(18) 0.0001(18) 0.0027(18)
C21 0.039(3) 0.031(3) 0.049(3) -0.005(2) 0.012(3) 0.012(2)
C22 0.032(3) 0.033(3) 0.051(3) -0.021(3) 0.010(3) -0.001(2)
C23 0.029(3) 0.061(4) 0.025(3) -0.017(3) 0.007(2) 0.003(3)
C24 0.030(3) 0.041(3) 0.034(3) 0.000(2) 0.009(2) 0.007(2)
C25 0.018(2) 0.043(3) 0.040(3) -0.002(2) 0.007(2) 0.007(2)
C31 0.030(3) 0.018(2) 0.055(3) 0.000(2) 0.008(2) -0.010(2)
C32 0.030(3) 0.039(3) 0.034(3) 0.014(2) -0.003(2) -0.012(2)
C33 0.036(3) 0.042(3) 0.028(3) -0.005(2) 0.013(2) -0.012(2)
C34 0.015(2) 0.036(3) 0.040(3) 0.002(2) 0.003(2) -0.002(2)
C35 0.022(2) 0.035(3) 0.032(3) -0.007(2) 0.001(2) -0.013(2)
C41 0.073(5) 0.052(4) 0.058(4) 0.035(3) 0.027(4) 0.027(4)
C42 0.176(9) 0.032(4) 0.034(4) -0.002(3) -0.042(5) 0.029(5)
C43 0.047(4) 0.037(3) 0.092(5) 0.021(4) -0.039(4) 0.001(3)
C44 0.056(4) 0.038(3) 0.057(4) 0.012(3) -0.002(3) 0.017(3)
C45 0.052(4) 0.029(3) 0.055(4) 0.010(3) -0.015(3) 0.000(3)
C61 0.029(3) 0.040(3) 0.027(3) -0.011(2) -0.005(2) -0.005(2)
C62 0.034(3) 0.032(3) 0.025(2) -0.009(2) -0.002(2) 0.000(2)
C63 0.031(3) 0.046(3) 0.019(2) -0.001(2) 0.001(2) -0.002(2)
C64 0.045(3) 0.037(3) 0.027(3) -0.001(2) -0.015(2) 0.009(3)
C65 0.025(3) 0.053(3) 0.037(3) -0.015(3) -0.013(2) 0.002(2)
C71 0.040(3) 0.040(3) 0.037(3) 0.013(2) -0.005(2) -0.017(3)
C72 0.061(4) 0.021(3) 0.033(3) 0.002(2) 0.002(3) -0.002(2)
C73 0.045(3) 0.033(3) 0.044(3) 0.015(2) -0.002(3) 0.013(3)
C74 0.047(3) 0.032(3) 0.033(3) 0.004(2) -0.009(2) -0.005(2)
C75 0.041(3) 0.031(3) 0.034(3) 0.007(2) 0.010(2) 0.003(2)
C81 0.017(2) 0.043(3) 0.043(3) 0.002(2) -0.007(2) 0.001(2)
C82 0.017(2) 0.035(3) 0.053(3) -0.008(3) -0.001(2) 0.000(2)
C83 0.021(3) 0.067(4) 0.044(3) 0.011(3) 0.001(2) -0.020(3)
C84 0.026(3) 0.032(3) 0.085(5) 0.009(3) -0.013(3) -0.009(2)
C85 0.014(2) 0.048(3) 0.065(4) -0.023(3) -0.005(2) -0.008(2)
C111 0.017(3) 0.029(3) 0.046(3) -0.003(2) -0.002(2) -0.004(2)
C112 0.023(3) 0.050(3) 0.045(3) -0.018(3) 0.001(2) -0.001(2)
C113 0.037(3) 0.043(3) 0.055(4) 0.007(3) -0.003(3) -0.010(3)
C121 0.012(2) 0.034(3) 0.054(3) -0.010(3) -0.006(2) -0.003(2)
C122 0.028(3) 0.047(3) 0.067(4) 0.008(3) -0.018(3) 0.000(3)
C123 0.030(3) 0.054(4) 0.056(4) -0.019(3) 0.008(3) 0.001(3)
C211 0.040(3) 0.027(3) 0.028(3) 0.001(2) -0.009(2) 0.006(2)
C212 0.056(4) 0.040(3) 0.028(3) 0.001(2) -0.008(3) 0.003(3)
C213 0.035(3) 0.044(3) 0.053(3) 0.000(3) -0.020(3) 0.008(3)
C221 0.034(3) 0.022(2) 0.026(3) 0.004(2) -0.004(2) 0.000(2)
C222 0.044(3) 0.028(3) 0.036(3) -0.003(2) 0.002(2) 0.000(2)
C223 0.046(3) 0.030(3) 0.046(3) 0.000(2) 0.001(3) -0.004(2)
C101 0.130(8) 0.063(5) 0.070(5) -0.018(4) -0.015(5) -0.055(5)
C102 0.067(5) 0.076(6) 0.094(6) -0.008(5) 0.016(5) -0.037(4)
C103 0.100(8) 0.097(7) 0.117(8) -0.025(7) 0.004(7) -0.045(6)
C104 0.120(9) 0.093(7) 0.088(7) 0.002(6) -0.032(6) -0.046(7)
C105 0.102(7) 0.080(6) 0.078(6) -0.017(5) -0.019(5) -0.026(5)
C106 0.094(6) 0.066(5) 0.051(4) -0.013(4) 0.006(4) -0.028(4)
C107 0.237(13) 0.074(6) 0.102(7) 0.016(6) -0.043(8) -0.076(7)

loop_
_atom_type_symbol
_atom_type_description
_atom_type_scat_dispersion_real
_atom_type_scat_dispersion_imag
_atom_type_scat_source
C C 0.0033 0.0016 'International Tables Vol C Tables 4.2.6.8 and 6.1.1.4'
H H 0.0000 0.0000 'International Tables Vol C Tables 4.2.6.8 and 6.1.1.4'
N N 0.0061 0.0033 'International Tables Vol C Tables 4.2.6.8 and 6.1.1.4'
S S 0.1246 0.1234 'International Tables Vol C Tables 4.2.6.8 and 6.1.1.4'
Cr Cr 0.3209 0.6236 'International Tables Vol C Tables 4.2.6.8 and 6.1.1.4'

loop_
_geom_angle_atom_site_label_1
_geom_angle_atom_site_label_2
_geom_angle_atom_site_label_3
_geom_angle
S1 Cr1 S3 100.93(5)
S1 Cr1 S2 99.96(5)
S3 Cr1 S2 98.58(5)
S1 Cr1 S10 89.11(5)
S3 Cr1 S10 165.55(5)
S2 Cr1 S10 89.77(4)
S1 Cr1 S9 86.06(4)
S3 Cr1 S9 98.71(4)
S2 Cr1 S9 160.24(5)
S10 Cr1 S9 71.41(4)
S1 Cr1 S11 165.34(5)
S3 Cr1 S11 77.71(4)
S2 Cr1 S11 94.66(4)
S10 Cr1 S11 89.93(4)
S9 Cr1 S11 79.78(4)
S1 Cr1 Cr4 51.12(3)
S3 Cr1 Cr4 50.48(3)
S2 Cr1 Cr4 97.83(4)
S10 Cr1 Cr4 140.20(4)
S9 Cr1 Cr4 100.52(4)
S11 Cr1 Cr4 127.89(4)
S1 Cr1 Cr2 50.49(3)
S3 Cr1 Cr2 96.17(4)
S2 Cr1 Cr2 50.68(3)
S10 Cr1 Cr2 98.24(4)
S9 Cr1 Cr2 136.06(4)
S11 Cr1 Cr2 143.99(4)
Cr4 Cr1 Cr2 59.91(2)
S1 Cr1 Cr3 96.42(4)
S3 Cr1 Cr3 49.85(3)
S2 Cr1 Cr3 50.14(3)
S10 Cr1 Cr3 139.90(4)
S9 Cr1 Cr3 148.43(4)
S11 Cr1 Cr3 93.72(3)
Cr4 Cr1 Cr3 59.39(2)
Cr2 Cr1 Cr3 58.20(2)
C25 Cr2 C21 37.22(18)
C25 Cr2 C24 36.61(17)
C21 Cr2 C24 61.06(19)
C25 Cr2 C23 61.28(19)
C21 Cr2 C23 60.6(2)
C24 Cr2 C23 36.67(18)
C25 Cr2 C22 60.99(19)
C21 Cr2 C22 35.78(18)
C24 Cr2 C22 60.72(19)
C23 Cr2 C22 36.35(19)
C25 Cr2 S4 149.26(14)
C21 Cr2 S4 127.07(15)
C24 Cr2 S4 117.33(13)
C23 Cr2 S4 88.03(14)
C22 Cr2 S4 93.74(14)
C25 Cr2 S1 94.66(14)
C21 Cr2 S1 130.61(15)
C24 Cr2 S1 86.66(14)
C23 Cr2 S1 114.33(15)
C22 Cr2 S1 147.31(14)
S4 Cr2 S1 100.13(5)
C25 Cr2 S2 101.11(13)
C21 Cr2 S2 84.23(15)
C24 Cr2 S2 137.72(14)
C23 Cr2 S2 141.18(16)
C22 Cr2 S2 105.07(15)
S4 Cr2 S2 102.42(5)
S1 Cr2 S2 100.64(5)
C25 Cr2 Cr3 151.26(13)
C21 Cr2 Cr3 120.19(14)
C24 Cr2 Cr3 168.09(13)
C23 Cr2 Cr3 132.03(13)
C22 Cr2 Cr3 112.56(14)
S4 Cr2 Cr3 51.57(3)
S1 Cr2 Cr3 99.14(4)
S2 Cr2 Cr3 51.65(3)
C25 Cr2 Cr4 143.44(14)
C21 Cr2 Cr4 177.11(15)
C24 Cr2 Cr4 117.78(14)
C23 Cr2 Cr4 116.75(15)
C22 Cr2 Cr4 141.38(15)
S4 Cr2 Cr4 50.63(3)
S1 Cr2 Cr4 51.01(4)
S2 Cr2 Cr4 97.92(4)
Cr3 Cr2 Cr4 60.31(2)
C25 Cr2 Cr1 111.57(14)
C21 Cr2 Cr1 123.28(15)
C24 Cr2 Cr1 129.21(14)
C23 Cr2 Cr1 164.41(15)
C22 Cr2 Cr1 155.06(15)
S4 Cr2 Cr1 98.60(4)
S1 Cr2 Cr1 50.74(3)
S2 Cr2 Cr1 51.13(3)
Cr3 Cr2 Cr1 61.28(2)
Cr4 Cr2 Cr1 59.59(2)
C32 Cr3 C31 36.69(18)
C32 Cr3 C34 61.21(18)
C31 Cr3 C34 60.88(18)
C32 Cr3 C33 36.43(18)
C31 Cr3 C33 60.82(19)
C34 Cr3 C33 36.80(17)
C32 Cr3 C35 60.91(17)
C31 Cr3 C35 36.34(17)
C34 Cr3 C35 36.30(17)
C33 Cr3 C35 60.73(18)
C32 Cr3 S3 111.30(14)
C31 Cr3 S3 145.87(14)
C34 Cr3 S3 96.41(13)
C33 Cr3 S3 85.58(14)
C35 Cr3 S3 132.03(13)
C32 Cr3 S4 144.12(14)
C31 Cr3 S4 108.12(14)
C34 Cr3 S4 99.55(13)
C33 Cr3 S4 136.18(14)
C35 Cr3 S4 85.43(13)
S3 Cr3 S4 100.20(5)
C32 Cr3 S2 88.58(13)
C31 Cr3 S2 91.89(14)
C34 Cr3 S2 149.25(13)
C33 Cr3 S2 119.12(14)
C35 Cr3 S2 125.17(13)
S3 Cr3 S2 100.24(5)
S4 Cr3 S2 102.67(5)
C32 Cr3 Cr2 134.39(14)
C31 Cr3 Cr2 113.49(13)
C34 Cr3 Cr2 149.29(13)
C33 Cr3 Cr2 170.45(14)
C35 Cr3 Cr2 120.04(12)
S3 Cr3 Cr2 98.88(4)
S4 Cr3 Cr2 51.57(3)
S2 Cr3 Cr2 51.90(3)
C32 Cr3 Cr4 161.48(14)
C31 Cr3 Cr4 158.12(14)
C34 Cr3 Cr4 112.08(13)
C33 Cr3 Cr4 127.57(14)
C35 Cr3 Cr4 125.27(13)
S3 Cr3 Cr4 50.70(3)
S4 Cr3 Cr4 50.83(3)
S2 Cr3 Cr4 98.44(4)
Cr2 Cr3 Cr4 60.74(3)
C32 Cr3 Cr1 114.94(13)
C31 Cr3 Cr1 138.85(14)
C34 Cr3 Cr1 145.24(13)
C33 Cr3 Cr1 117.81(13)
C35 Cr3 Cr1 175.16(13)
S3 Cr3 Cr1 50.87(3)
S4 Cr3 Cr1 98.00(4)
S2 Cr3 Cr1 50.82(3)
Cr2 Cr3 Cr1 60.53(2)
Cr4 Cr3 Cr1 59.48(2)
C42 Cr4 C43 36.8(3)
C42 Cr4 C41 36.1(3)
C43 Cr4 C41 60.1(2)
C42 Cr4 C45 60.7(2)
C43 Cr4 C45 59.4(2)
C41 Cr4 C45 36.8(2)
C42 Cr4 C44 60.0(2)
C43 Cr4 C44 35.1(2)
C41 Cr4 C44 59.7(2)
C45 Cr4 C44 35.2(2)
C42 Cr4 S3 137.1(3)
C43 Cr4 S3 100.3(2)
C41 Cr4 S3 139.58(19)
C45 Cr4 S3 103.09(17)
C44 Cr4 S3 83.76(17)
C42 Cr4 S4 89.02(18)
C43 Cr4 S4 97.82(17)
C41 Cr4 S4 116.2(2)
C45 Cr4 S4 149.69(15)
C44 Cr4 S4 131.50(17)
S3 Cr4 S4 100.46(5)
C42 Cr4 S1 117.4(3)
C43 Cr4 S1 148.21(19)
C41 Cr4 S1 88.32(19)
C45 Cr4 S1 93.45(16)
C44 Cr4 S1 126.60(17)
S3 Cr4 S1 102.11(5)
S4 Cr4 S1 100.00(5)
C42 Cr4 Cr3 131.6(2)
C43 Cr4 Cr3 113.84(18)
C41 Cr4 Cr3 166.5(2)
C45 Cr4 Cr3 153.27(17)
C44 Cr4 Cr3 123.49(17)
S3 Cr4 Cr3 50.85(3)
S4 Cr4 Cr3 50.95(3)
S1 Cr4 Cr3 97.81(4)
C42 Cr4 Cr1 166.7(3)
C43 Cr4 Cr1 149.3(2)
C41 Cr4 Cr1 130.7(2)
C45 Cr4 Cr1 110.08(15)
C44 Cr4 Cr1 118.98(16)
S3 Cr4 Cr1 51.67(3)
S4 Cr4 Cr1 99.44(4)
S1 Cr4 Cr1 51.12(3)
Cr3 Cr4 Cr1 61.13(2)
C42 Cr4 Cr2 119.8(2)
C43 Cr4 Cr2 146.40(19)
C41 Cr4 Cr2 118.32(17)
C45 Cr4 Cr2 142.01(16)
C44 Cr4 Cr2 177.23(17)
S3 Cr4 Cr2 97.52(4)
S4 Cr4 Cr2 50.75(3)
S1 Cr4 Cr2 50.76(3)
Cr3 Cr4 Cr2 58.94(2)
Cr1 Cr4 Cr2 60.50(2)
S6 Cr5 S7 99.33(5)
S6 Cr5 S5 101.63(5)
S7 Cr5 S5 97.94(5)
S6 Cr5 S12 87.54(5)
S7 Cr5 S12 166.92(5)
S5 Cr5 S12 91.50(4)
S6 Cr5 S11 87.07(4)
S7 Cr5 S11 97.64(4)
S5 Cr5 S11 160.65(5)
S12 Cr5 S11 71.44(4)
S6 Cr5 S9 166.62(5)
S7 Cr5 S9 79.98(4)
S5 Cr5 S9 91.68(4)
S12 Cr5 S9 90.75(4)
S11 Cr5 S9 79.81(4)
S6 Cr5 Cr6 50.95(3)
S7 Cr5 Cr6 97.47(4)
S5 Cr5 Cr6 51.24(3)
S12 Cr5 Cr6 95.50(4)
S11 Cr5 Cr6 137.14(4)
S9 Cr5 Cr6 142.42(4)
S6 Cr5 Cr8 50.28(3)
S7 Cr5 Cr8 50.14(3)
S5 Cr5 Cr8 96.63(4)
S12 Cr5 Cr8 137.82(4)
S11 Cr5 Cr8 102.16(4)
S9 Cr5 Cr8 130.07(4)
Cr6 Cr5 Cr8 60.19(2)
S6 Cr5 Cr7 96.08(4)
S7 Cr5 Cr7 49.51(3)
S5 Cr5 Cr7 49.93(3)
S12 Cr5 Cr7 141.26(4)
S11 Cr5 Cr7 147.11(4)
S9 Cr5 Cr7 93.55(3)
Cr6 Cr5 Cr7 59.64(2)
Cr8 Cr5 Cr7 58.04(2)
C63 Cr6 C65 60.94(19)
C63 Cr6 C64 37.02(17)
C65 Cr6 C64 36.54(19)
C63 Cr6 C61 60.99(18)
C65 Cr6 C61 36.31(18)
C64 Cr6 C61 61.16(19)
C63 Cr6 C62 36.50(17)
C65 Cr6 C62 60.52(18)
C64 Cr6 C62 61.20(18)
C61 Cr6 C62 36.34(17)
C63 Cr6 S8 106.26(13)
C65 Cr6 S8 142.34(15)
C64 Cr6 S8 143.28(14)
C61 Cr6 S8 106.03(14)
C62 Cr6 S8 87.87(13)
C63 Cr6 S6 92.50(14)
C65 Cr6 S6 115.42(15)
C64 Cr6 S6 86.02(14)
C61 Cr6 S6 147.15(14)
C62 Cr6 S6 127.20(13)
S8 Cr6 S6 99.61(5)
C63 Cr6 S5 147.17(13)
C65 Cr6 S5 86.23(15)
C64 Cr6 S5 114.25(15)
C61 Cr6 S5 93.30(13)
C62 Cr6 S5 128.03(13)
S8 Cr6 S5 100.09(5)
S6 Cr6 S5 102.17(5)
C63 Cr6 Cr5 138.84(14)
C65 Cr6 Cr5 112.80(14)
C64 Cr6 Cr5 111.73(13)
C61 Cr6 Cr5 139.86(13)
C62 Cr6 Cr5 172.65(13)
S8 Cr6 Cr5 99.47(4)
S6 Cr6 Cr5 51.29(3)
S5 Cr6 Cr5 51.44(3)
C63 Cr6 Cr7 155.97(13)
C65 Cr6 Cr7 131.10(15)
C64 Cr6 Cr7 164.97(15)
C61 Cr6 Cr7 114.39(14)
C62 Cr6 Cr7 124.94(13)
S8 Cr6 Cr7 50.63(3)
S6 Cr6 Cr7 97.68(4)
S5 Cr6 Cr7 50.75(3)
Cr5 Cr6 Cr7 61.34(2)
C63 Cr6 Cr8 114.81(13)
C65 Cr6 Cr8 165.84(15)
C64 Cr6 Cr8 131.60(15)
C61 Cr6 Cr8 155.98(13)
C62 Cr6 Cr8 125.29(13)
S8 Cr6 Cr8 50.78(3)
S6 Cr6 Cr8 50.43(3)
S5 Cr6 Cr8 96.94(4)
Cr5 Cr6 Cr8 60.40(2)
Cr7 Cr6 Cr8 58.65(2)
C75 Cr7 C71 36.74(18)
C75 Cr7 C72 61.15(19)
C71 Cr7 C72 36.66(19)
C75 Cr7 C73 60.26(19)
C71 Cr7 C73 60.4(2)
C72 Cr7 C73 36.20(18)
C75 Cr7 S7 95.48(14)
C71 Cr7 S7 131.96(15)
C72 Cr7 S7 142.20(14)
C73 Cr7 S7 107.34(15)
C75 Cr7 S8 149.16(14)
C71 Cr7 S8 122.44(15)
C72 Cr7 S8 90.03(14)
C73 Cr7 S8 90.27(15)
S7 Cr7 S8 102.48(5)
C75 Cr7 C74 35.62(18)
C71 Cr7 C74 59.99(18)
C72 Cr7 C74 60.23(18)
C73 Cr7 C74 35.92(18)
S7 Cr7 C74 83.28(13)
S8 Cr7 C74 121.89(15)
C75 Cr7 S5 101.30(14)
C71 Cr7 S5 89.40(14)
C72 Cr7 S5 113.66(15)
C73 Cr7 S5 148.60(15)
S7 Cr7 S5 99.15(5)
S8 Cr7 S5 100.34(5)
C74 Cr7 S5 136.32(15)
C75 Cr7 Cr8 143.63(14)
C71 Cr7 Cr8 170.58(15)
C72 Cr7 Cr8 134.31(15)
C73 Cr7 Cr8 110.71(15)
S7 Cr7 Cr8 51.36(3)
S8 Cr7 Cr8 51.77(3)
C74 Cr7 Cr8 115.17(14)
S5 Cr7 Cr8 98.87(4)
C75 Cr7 Cr6 150.96(14)
C71 Cr7 Cr6 122.99(13)
C72 Cr7 Cr6 117.30(13)
C73 Cr7 Cr6 137.77(14)
S7 Cr7 Cr6 97.56(4)
S8 Cr7 Cr6 50.61(3)
C74 Cr7 Cr6 172.48(14)
S5 Cr7 Cr6 51.03(3)
Cr8 Cr7 Cr6 60.75(2)
C75 Cr7 Cr5 113.18(13)
C71 Cr7 Cr5 129.09(15)
C72 Cr7 Cr5 163.30(15)
C73 Cr7 Cr5 157.40(15)
S7 Cr7 Cr5 50.29(3)
S8 Cr7 Cr5 97.54(4)
C74 Cr7 Cr5 125.59(14)
S5 Cr7 Cr5 50.39(3)
Cr8 Cr7 Cr5 60.29(2)
Cr6 Cr7 Cr5 59.02(2)
C81 Cr8 C82 36.37(18)
C81 Cr8 C83 60.7(2)
C82 Cr8 C83 36.11(19)
C81 Cr8 C84 60.8(2)
C82 Cr8 C84 60.6(2)
C83 Cr8 C84 36.6(2)
C81 Cr8 C85 36.67(18)
C82 Cr8 C85 60.54(19)
C83 Cr8 C85 60.4(2)
C84 Cr8 C85 35.9(2)
C81 Cr8 S7 94.11(14)
C82 Cr8 S7 129.76(14)
C83 Cr8 S7 144.42(16)
C84 Cr8 S7 110.55(18)
C85 Cr8 S7 84.25(16)
C81 Cr8 S6 150.12(14)
C82 Cr8 S6 126.84(14)
C83 Cr8 S6 93.62(15)
C84 Cr8 S6 89.59(15)
C85 Cr8 S6 119.07(16)
S7 Cr8 S6 100.69(5)
C81 Cr8 S8 102.46(14)
C82 Cr8 S8 86.51(13)
C83 Cr8 S8 107.30(17)
C84 Cr8 S8 143.67(17)
C85 Cr8 S8 139.10(15)
S7 Cr8 S8 102.21(5)
S6 Cr8 S8 99.59(5)
C81 Cr8 Cr7 109.97(14)
C82 Cr8 Cr7 123.26(14)
C83 Cr8 Cr7 156.56(17)
C84 Cr8 Cr7 160.84(18)
C85 Cr8 Cr7 126.50(17)
S7 Cr8 Cr7 51.36(3)
S6 Cr8 Cr7 99.51(4)
S8 Cr8 Cr7 51.50(3)
C81 Cr8 Cr6 152.32(14)
C82 Cr8 Cr6 123.69(13)
C83 Cr8 Cr6 116.55(15)
C84 Cr8 Cr6 135.56(16)
C85 Cr8 Cr6 169.76(16)
S7 Cr8 Cr6 97.45(4)
S6 Cr8 Cr6 50.69(3)
S8 Cr8 Cr6 50.50(3)
Cr7 Cr8 Cr6 60.60(2)
C81 Cr8 Cr5 142.59(14)
C82 Cr8 Cr5 174.79(13)
C83 Cr8 Cr5 139.55(16)
C84 Cr8 Cr5 114.14(15)
C85 Cr8 Cr5 115.64(14)
S7 Cr8 Cr5 50.93(3)
S6 Cr8 Cr5 50.87(3)
S8 Cr8 Cr5 98.43(4)
Cr7 Cr8 Cr5 61.66(2)
Cr6 Cr8 Cr5 59.42(2)
Cr2 S1 Cr4 78.23(4)
Cr2 S1 Cr1 78.77(4)
Cr4 S1 Cr1 77.76(4)
Cr3 S2 Cr2 76.44(4)
Cr3 S2 Cr1 79.04(4)
Cr2 S2 Cr1 78.19(4)
Cr4 S3 Cr3 78.44(4)
Cr4 S3 Cr1 77.84(4)
Cr3 S3 Cr1 79.28(4)
Cr4 S4 Cr3 78.22(4)
Cr4 S4 Cr2 78.61(4)
Cr3 S4 Cr2 76.86(4)
Cr7 S5 Cr6 78.23(4)
Cr7 S5 Cr5 79.67(4)
Cr6 S5 Cr5 77.32(4)
Cr8 S6 Cr6 78.88(4)
Cr8 S6 Cr5 78.85(4)
Cr6 S6 Cr5 77.76(4)
Cr8 S7 Cr7 77.29(4)
Cr8 S7 Cr5 78.93(4)
Cr7 S7 Cr5 80.20(4)
Cr6 S8 Cr7 78.76(4)
Cr6 S8 Cr8 78.72(4)
Cr7 S8 Cr8 76.73(4)
C1 S9 Cr1 86.47(15)
C1 S9 Cr5 112.12(14)
Cr1 S9 Cr5 98.21(4)
C1 S10 Cr1 90.50(15)
C2 S11 Cr5 86.59(14)
C2 S11 Cr1 113.68(15)
Cr5 S11 Cr1 98.34(4)
C2 S12 Cr5 90.36(15)
C1 N1 C111 121.8(4)
C1 N1 C121 123.8(4)
C111 N1 C121 114.4(4)
C2 N2 C221 121.3(4)
C2 N2 C211 123.7(4)
C221 N2 C211 114.9(4)
N1 C1 S10 125.8(3)
N1 C1 S9 122.9(3)
S10 C1 S9 111.2(2)
N2 C2 S12 126.9(3)
N2 C2 S11 121.8(3)
S12 C2 S11 111.1(2)
C22 C21 C25 108.2(5)
C22 C21 Cr2 72.5(3)
C25 C21 Cr2 70.9(3)
C21 C22 C23 109.0(5)
C21 C22 Cr2 71.7(3)
C23 C22 Cr2 71.8(3)
C22 C23 C24 107.5(5)
C22 C23 Cr2 71.9(3)
C24 C23 Cr2 71.4(3)
C25 C24 C23 108.2(5)
C25 C24 Cr2 71.1(3)
C23 C24 Cr2 72.0(3)
C24 C25 C21 107.2(5)
C24 C25 Cr2 72.2(3)
C21 C25 Cr2 71.9(3)
C35 C31 C32 108.2(4)
C35 C31 Cr3 72.5(3)
C32 C31 Cr3 71.5(3)
C33 C32 C31 107.9(4)
C33 C32 Cr3 72.3(3)
C31 C32 Cr3 71.8(3)
C32 C33 C34 108.0(4)
C32 C33 Cr3 71.3(3)
C34 C33 Cr3 71.5(3)
C35 C34 C33 107.6(4)
C35 C34 Cr3 72.3(3)
C33 C34 Cr3 71.7(3)
C31 C35 C34 108.2(4)
C31 C35 Cr3 71.1(3)
C34 C35 Cr3 71.4(3)
C42 C41 C45 107.8(6)
C42 C41 Cr4 71.3(4)
C45 C41 Cr4 72.1(3)
C41 C42 C43 106.9(6)
C41 C42 Cr4 72.6(3)
C43 C42 Cr4 72.1(3)
C44 C43 C42 108.3(6)
C44 C43 Cr4 73.2(3)
C42 C43 Cr4 71.1(3)
C43 C44 C45 109.9(6)
C43 C44 Cr4 71.7(3)
C45 C44 Cr4 72.2(3)
C44 C45 C41 107.1(6)
C44 C45 Cr4 72.5(3)
C41 C45 Cr4 71.2(3)
C65 C61 C62 107.8(5)
C65 C61 Cr6 71.6(3)
C62 C61 Cr6 71.9(3)
C61 C62 C63 108.3(5)
C61 C62 Cr6 71.8(3)
C63 C62 Cr6 71.2(3)
C62 C63 C64 108.0(5)
C62 C63 Cr6 72.3(3)
C64 C63 Cr6 71.8(3)
C65 C64 C63 106.8(5)
C65 C64 Cr6 71.7(3)
C63 C64 Cr6 71.2(3)
C61 C65 C64 109.0(5)
C61 C65 Cr6 72.0(3)
C64 C65 Cr6 71.7(3)
C75 C71 C72 107.7(5)
C75 C71 Cr7 71.3(3)
C72 C71 Cr7 71.9(3)
C73 C72 C71 107.0(5)
C73 C72 Cr7 72.0(3)
C71 C72 Cr7 71.5(3)
C74 C73 C72 108.6(5)
C74 C73 Cr7 72.7(3)
C72 C73 Cr7 71.8(3)
C75 C74 C73 108.7(5)
C75 C74 Cr7 70.9(3)
C73 C74 Cr7 71.3(3)
C74 C75 C71 107.9(5)
C74 C75 Cr7 73.5(3)
C71 C75 Cr7 72.0(3)
C82 C81 C85 107.4(5)
C82 C81 Cr8 72.1(3)
C85 C81 Cr8 72.1(3)
C83 C82 C81 108.4(5)
C83 C82 Cr8 72.0(3)
C81 C82 Cr8 71.5(3)
C82 C83 C84 108.0(5)
C82 C83 Cr8 71.9(3)
C84 C83 Cr8 71.7(3)
C85 C84 C83 107.8(5)
C85 C84 Cr8 72.1(3)
C83 C84 Cr8 71.7(3)
C84 C85 C81 108.4(5)
C84 C85 Cr8 72.0(3)
C81 C85 Cr8 71.2(3)
N1 C111 C112 111.5(4)
N1 C111 C113 111.8(4)
C112 C111 C113 112.5(4)
N1 C121 C123 112.1(4)
N1 C121 C122 111.7(4)
C123 C121 C122 113.8(5)
N2 C211 C213 114.0(4)
N2 C211 C212 110.8(4)
C213 C211 C212 113.5(4)
N2 C221 C222 110.8(4)
N2 C221 C223 111.8(4)
C222 C221 C223 112.4(4)
C106 C101 C102 118.1(8)
C106 C101 C107 117.2(10)
C102 C101 C107 124.7(10)
C103 C102 C101 117.2(8)
C104 C103 C102 123.8(11)
C103 C104 C105 116.8(10)
C106 C105 C104 124.4(10)
C105 C106 C101 119.6(9)

loop_
_geom_bond_atom_site_label_1
_geom_bond_atom_site_label_2
_geom_bond_distance
Cr1 S1 2.2604(13)
Cr1 S3 2.2772(12)
Cr1 S2 2.2776(13)
Cr1 S10 2.4131(12)
Cr1 S9 2.4870(12)
Cr1 S11 2.5486(13)
Cr1 Cr4 2.8376(9)
Cr1 Cr2 2.8635(9)
Cr1 Cr3 2.8845(9)
Cr2 C25 2.212(4)
Cr2 C21 2.226(5)
Cr2 C24 2.226(5)
Cr2 C23 2.234(5)
Cr2 C22 2.236(5)
Cr2 S4 2.2489(13)
Cr2 S1 2.2524(13)
Cr2 S2 2.2631(13)
Cr2 Cr3 2.7955(10)
Cr2 Cr4 2.8469(10)
Cr3 C32 2.221(5)
Cr3 C31 2.224(4)
Cr3 C34 2.232(4)
Cr3 C33 2.234(5)
Cr3 C35 2.242(4)
Cr3 S3 2.2441(12)
Cr3 S4 2.2488(13)
Cr3 S2 2.2553(13)
Cr3 Cr4 2.8349(10)
Cr4 C42 2.204(6)
Cr4 C43 2.217(5)
Cr4 C41 2.220(5)
Cr4 C45 2.231(5)
Cr4 C44 2.235(5)
Cr4 S3 2.2392(13)
Cr4 S4 2.2451(13)
Cr4 S1 2.2604(13)
Cr5 S6 2.2679(13)
Cr5 S7 2.2693(12)
Cr5 S5 2.2763(13)
Cr5 S12 2.4209(13)
Cr5 S11 2.4835(12)
Cr5 S9 2.5501(13)
Cr5 Cr6 2.8401(10)
Cr5 Cr8 2.8684(10)
Cr5 Cr7 2.9067(10)
Cr6 C63 2.224(4)
Cr6 C65 2.231(5)
Cr6 C64 2.232(5)
Cr6 C61 2.236(4)
Cr6 C62 2.238(4)
Cr6 S8 2.2524(13)
Cr6 S6 2.2570(13)
Cr6 S5 2.2700(13)
Cr6 Cr7 2.8584(10)
Cr6 Cr8 2.8624(10)
Cr7 C75 2.224(5)
Cr7 C71 2.232(5)
Cr7 C72 2.237(5)
Cr7 C73 2.238(5)
Cr7 S7 2.2434(13)
Cr7 S8 2.2528(13)
Cr7 C74 2.256(5)
Cr7 S5 2.2611(13)
Cr7 Cr8 2.8019(10)
Cr8 C81 2.219(4)
Cr8 C82 2.227(5)
Cr8 C83 2.228(5)
Cr8 C84 2.229(5)
Cr8 C85 2.231(5)
Cr8 S7 2.2434(13)
Cr8 S6 2.2486(13)
Cr8 S8 2.2613(13)
S9 C1 1.769(4)
S10 C1 1.696(4)
S11 C2 1.775(4)
S12 C2 1.698(4)
N1 C1 1.322(5)
N1 C111 1.491(6)
N1 C121 1.504(6)
N2 C2 1.314(5)
N2 C221 1.485(6)
N2 C211 1.496(6)
C21 C22 1.371(7)
C21 C25 1.417(7)
C22 C23 1.394(7)
C23 C24 1.403(7)
C24 C25 1.394(7)
C31 C35 1.393(7)
C31 C32 1.399(7)
C32 C33 1.392(7)
C33 C34 1.409(7)
C34 C35 1.394(6)
C41 C42 1.371(10)
C41 C45 1.403(8)
C42 C43 1.396(10)
C43 C44 1.342(8)
C44 C45 1.352(8)
C61 C65 1.392(7)
C61 C62 1.395(7)
C62 C63 1.397(7)
C63 C64 1.415(7)
C64 C65 1.399(7)
C71 C75 1.404(7)
C71 C72 1.405(7)
C72 C73 1.390(7)
C73 C74 1.386(7)
C74 C75 1.371(7)
C81 C82 1.388(7)
C81 C85 1.400(7)
C82 C83 1.381(7)
C83 C84 1.401(8)
C84 C85 1.376(8)
C111 C112 1.511(7)
C111 C113 1.521(7)
C121 C123 1.530(7)
C121 C122 1.531(7)
C211 C213 1.523(7)
C211 C212 1.524(7)
C221 C222 1.512(7)
C221 C223 1.529(7)
C101 C106 1.365(10)
C101 C102 1.454(11)
C101 C107 1.463(11)
C102 C103 1.395(12)
C103 C104 1.315(11)
C104 C105 1.381(12)
C105 C106 1.344(10)
